data_4128988
loop_
_publ_author_name
'Yin, Haolin'
'Fu, Gregory C.'

_publ_section_title
;
 Mechanistic Investigation of Enantioconvergent Kumada Reactions of
 Racemic \a-Bromoketones Catalyzed by a Nickel/Bis(oxazoline) Complex.
;
_journal_issue 38
_journal_name_full 'Journal of the American Chemical Society'
_journal_page_first 15433
_journal_page_last 15440
_journal_paper_doi 10.1021/jacs.9b08185
_journal_volume 141
_journal_year 2019
_chemical_absolute_configuration syn
_chemical_formula_moiety 'C21 H22 Br N2 Ni O2'
_chemical_formula_sum 'C21 H22 Br N2 Ni O2'
_chemical_formula_weight 473.03
_chemical_name_common ((R,R)-Ph-BOX)NiBr
_space_group_crystal_system orthorhombic
_space_group_IT_number 19
_space_group_name_Hall 'P 2ac 2ab'
_space_group_name_H-M_alt 'P 21 21 21'
_atom_sites_solution_hydrogens geom
_atom_sites_solution_primary direct
_atom_sites_solution_secondary difmap
_audit_creation_date 2017-03-04
_audit_creation_method
;
Olex2 1.2
(compiled 2016.02.19 svn.r3266 for OlexSys, GUI svn.r5155)
;
_cell_angle_alpha 90.00
_cell_angle_beta 90.00
_cell_angle_gamma 90.00
_cell_formula_units_Z 4
_cell_length_a 9.457(2)
_cell_length_b 13.597(3)
_cell_length_c 15.622(4)
_cell_measurement_reflns_used 9899
_cell_measurement_temperature 100(2)
_cell_measurement_theta_max 43.17
_cell_measurement_theta_min 2.52
_cell_volume 2008.8(8)
_computing_cell_refinement 'SAINT v8.37A (Bruker, 2015)'
_computing_data_reduction 'SAINT v8.37A (Bruker, 2015)'
_computing_molecular_graphics 'Olex2 (Dolomanov et al., 2009)'
_computing_publication_material 'Olex2 (Dolomanov et al., 2009)'
_computing_structure_refinement 'ShelXL (Sheldrick, 2015)'
_computing_structure_solution 'XT (Sheldrick, 2015)'
_diffrn_ambient_temperature 100(2)
_diffrn_measured_fraction_theta_full 0.999
_diffrn_measured_fraction_theta_max 0.989
_diffrn_measurement_device_type 'Bruker APEX-II CCD'
_diffrn_measurement_method '\f and \w scans'
_diffrn_radiation_monochromator graphite
_diffrn_radiation_type MoK\a
_diffrn_radiation_wavelength 0.71073
_diffrn_reflns_av_R_equivalents 0.0433
_diffrn_reflns_av_unetI/netI 0.0574
_diffrn_reflns_limit_h_max 18
_diffrn_reflns_limit_h_min -18
_diffrn_reflns_limit_k_max 22
_diffrn_reflns_limit_k_min -26
_diffrn_reflns_limit_l_max 30
_diffrn_reflns_limit_l_min -30
_diffrn_reflns_number 58562
_diffrn_reflns_theta_full 26.00
_diffrn_reflns_theta_max 43.67
_diffrn_reflns_theta_min 2.61
_diffrn_source 'fine-focus sealed tube'
_diffrn_standards_number 0
_exptl_absorpt_coefficient_mu 2.973
_exptl_absorpt_correction_T_max 0.7486
_exptl_absorpt_correction_T_min 0.6630
_exptl_absorpt_correction_type multi-scan
_exptl_absorpt_process_details
;
SADABS-2016/2 (Bruker,2016/2) was used for absorption correction.
wR2(int) was 0.0879 before and 0.0682 after correction.
The Ratio of minimum to maximum transmission is 0.8857.
The \l/2 correction factor is Not present.
;
_exptl_crystal_colour yellow
_exptl_crystal_colour_primary yellow
_exptl_crystal_density_diffrn 1.564
_exptl_crystal_density_method 'not measured'
_exptl_crystal_description prism
_exptl_crystal_F_000 964
_exptl_crystal_recrystallization_method THF/n-pentane
_exptl_crystal_size_max 0.289
_exptl_crystal_size_mid 0.151
_exptl_crystal_size_min 0.133
_refine_diff_density_max 0.527
_refine_diff_density_min -0.637
_refine_diff_density_rms 0.079
_refine_ls_abs_structure_details 'Flack H D (1983), Acta Cryst. A39, 876-881'
_refine_ls_abs_structure_Flack 0.006(4)
_refine_ls_extinction_method none
_refine_ls_goodness_of_fit_ref 0.988
_refine_ls_hydrogen_treatment constr
_refine_ls_matrix_type full
_refine_ls_number_parameters 246
_refine_ls_number_reflns 15114
_refine_ls_number_restraints 0
_refine_ls_restrained_S_all 0.988
_refine_ls_R_factor_all 0.0612
_refine_ls_R_factor_gt 0.0335
_refine_ls_shift/su_max 0.002
_refine_ls_shift/su_mean 0.000
_refine_ls_structure_factor_coef Fsqd
_refine_ls_weighting_details 'calc w=1/[\s^2^(Fo^2^)+(0.0090P)^2^+0.0000P] where P=(Fo^2^+2Fc^2^)/3'
_refine_ls_weighting_scheme calc
_refine_ls_wR_factor_gt 0.0511
_refine_ls_wR_factor_ref 0.0566
_reflns_number_gt 11216
_reflns_number_total 15114
_reflns_threshold_expression >2sigma(I)
_cod_data_source_file ja9b08185_si_002.cif
_cod_data_source_block NiBr
_cod_depositor_comments
;
The following automatic conversions were performed:

data name '_atom_site_symetry_multiplicity' was replaced with
'_atom_site_symmetry_multiplicity' as specified in the replacement
file
'/home/data/users/saulius/crontab/automatic-downloads/current/ACS/lib/lists/replacement-tags.lst'.

Automatic conversion script
Id: cif_correct_tags 6909 2019-04-08 15:41:33Z antanas 
;
_cod_original_cell_volume 2008.7(8)
_cod_database_code 4128988
_olex2_refinement_description
;
1. Fixed Uiso
 At 1.2 times of:
  All C(H) groups, All C(H,H) groups
 At 1.5 times of:
  All C(H,H,H) groups
2.a Ternary CH refined with riding coordinates:
 C1(H1), C9(H9)
2.b Secondary CH2 refined with riding coordinates:
 C2(H2A,H2B), C8(H8A,H8B)
2.c Aromatic/amide H refined with riding coordinates:
 C11(H11), C12(H12), C13(H13), C14(H14), C15(H15), C17(H17), C18(H18),
 C19(H19), C20(H20), C21(H21)
2.d Idealised Me refined as rotating group:
 C5(H5A,H5B,H5C), C6(H6A,H6B,H6C)
;
_olex2_submission_original_sample_id ((R,R)-Ph-BOX)NiBr
_olex2_submission_special_instructions 'No special instructions were received'

loop_
_space_group_symop_id
_space_group_symop_operation_xyz
1 'x, y, z'
2 '-x+1/2, -y, z+1/2'
3 '-x, y+1/2, -z+1/2'
4 'x+1/2, -y+1/2, -z'

loop_
_atom_site_label
_atom_site_type_symbol
_atom_site_fract_x
_atom_site_fract_y
_atom_site_fract_z
_atom_site_U_iso_or_equiv
_atom_site_adp_type
_atom_site_occupancy
_atom_site_symmetry_multiplicity
_atom_site_calc_flag
_atom_site_disorder_assembly
_atom_site_disorder_group
_atom_site_refinement_flags_posn
Br1 Br 0.621602(12) 0.946817(8) 0.369936(7) 0.02329(3) Uani 1 1 d A 1 .
Ni1 Ni 0.690902(14) 0.785053(10) 0.360876(8) 0.01632(3) Uani 1 1 d A 1 .
O1 O 0.88261(8) 0.53663(6) 0.26327(5) 0.02219(15) Uani 1 1 d A . .
O2 O 0.57671(8) 0.54512(6) 0.50704(5) 0.02160(15) Uani 1 1 d A . .
N1 N 0.79400(9) 0.68439(7) 0.29940(5) 0.01713(16) Uani 1 1 d . . .
N2 N 0.63390(9) 0.69038(7) 0.44774(5) 0.01675(15) Uani 1 1 d . . .
C1 C 0.87251(11) 0.70309(9) 0.21812(6) 0.01990(19) Uani 1 1 d A . .
H1 H 0.9489 0.7527 0.2279 0.024 Uiso 1 1 calc . . R
C2 C 0.93779(12) 0.60169(10) 0.19726(7) 0.0256(2) Uani 1 1 d . . .
H2A H 0.9086 0.5792 0.1397 0.031 Uiso 1 1 calc A . R
H2B H 1.0423 0.6046 0.1996 0.031 Uiso 1 1 calc . . R
C3 C 0.80237(10) 0.59261(8) 0.31599(6) 0.01670(17) Uani 1 1 d A . .
C4 C 0.72452(10) 0.53345(8) 0.38277(6) 0.01681(18) Uani 1 1 d . . .
C5 C 0.82617(13) 0.46727(10) 0.43373(9) 0.0310(3) Uani 1 1 d A . .
H5A H 0.8817 0.4271 0.3940 0.046 Uiso 1 1 calc . . GR
H5B H 0.7716 0.4243 0.4717 0.046 Uiso 1 1 calc . . GR
H5C H 0.8899 0.5083 0.4679 0.046 Uiso 1 1 calc . . GR
C6 C 0.61771(14) 0.46888(10) 0.33341(8) 0.0285(2) Uani 1 1 d A . .
H6A H 0.5544 0.5110 0.2999 0.043 Uiso 1 1 calc . . GR
H6B H 0.5620 0.4301 0.3741 0.043 Uiso 1 1 calc . . GR
H6C H 0.6689 0.4245 0.2949 0.043 Uiso 1 1 calc . . GR
C7 C 0.64418(10) 0.59722(8) 0.44537(6) 0.01616(17) Uani 1 1 d A . .
C8 C 0.48814(12) 0.61712(9) 0.55205(8) 0.0239(2) Uani 1 1 d . . .
H8A H 0.4927 0.6072 0.6148 0.029 Uiso 1 1 calc A . R
H8B H 0.3884 0.6123 0.5333 0.029 Uiso 1 1 calc . . R
C9 C 0.55207(11) 0.71654(9) 0.52678(6) 0.01889(18) Uani 1 1 d A . .
H9 H 0.4750 0.7640 0.5121 0.023 Uiso 1 1 calc . . R
C10 C 0.77123(11) 0.73944(8) 0.15028(6) 0.01829(19) Uani 1 1 d . . .
C11 C 0.79868(13) 0.82473(9) 0.10400(8) 0.0259(2) Uani 1 1 d A . .
H11 H 0.8811 0.8621 0.1161 0.031 Uiso 1 1 calc . . R
C12 C 0.70583(16) 0.85579(11) 0.03984(9) 0.0345(3) Uani 1 1 d . . .
H12 H 0.7261 0.9135 0.0079 0.041 Uiso 1 1 calc A . R
C13 C 0.58466(14) 0.80261(11) 0.02295(8) 0.0317(3) Uani 1 1 d A . .
H13 H 0.5216 0.8240 -0.0206 0.038 Uiso 1 1 calc . . R
C14 C 0.55457(14) 0.71792(11) 0.06933(7) 0.0276(2) Uani 1 1 d . . .
H14 H 0.4707 0.6817 0.0581 0.033 Uiso 1 1 calc A . R
C15 C 0.64807(11) 0.68678(9) 0.13226(7) 0.02193(19) Uani 1 1 d A . .
H15 H 0.6279 0.6286 0.1636 0.026 Uiso 1 1 calc . . R
C16 C 0.65093(10) 0.76207(8) 0.59178(6) 0.01664(18) Uani 1 1 d . . .
C17 C 0.75215(11) 0.70519(8) 0.63465(8) 0.02295(19) Uani 1 1 d A . .
H17 H 0.7597 0.6369 0.6225 0.028 Uiso 1 1 calc . . R
C18 C 0.84170(12) 0.74766(9) 0.69485(8) 0.0235(2) Uani 1 1 d . . .
H18 H 0.9103 0.7085 0.7233 0.028 Uiso 1 1 calc A . R
C19 C 0.83087(13) 0.84687(9) 0.71329(8) 0.0252(2) Uani 1 1 d A . .
H19 H 0.8893 0.8755 0.7560 0.030 Uiso 1 1 calc . . R
C20 C 0.73427(14) 0.90440(9) 0.66903(9) 0.0278(2) Uani 1 1 d . . .
H20 H 0.7287 0.9730 0.6802 0.033 Uiso 1 1 calc A . R
C21 C 0.64562(12) 0.86212(9) 0.60846(8) 0.0227(2) Uani 1 1 d A . .
H21 H 0.5805 0.9023 0.5781 0.027 Uiso 1 1 calc . . R

loop_
_atom_site_aniso_label
_atom_site_aniso_U_11
_atom_site_aniso_U_22
_atom_site_aniso_U_33
_atom_site_aniso_U_23
_atom_site_aniso_U_13
_atom_site_aniso_U_12
Br1 0.03022(5) 0.01564(4) 0.02401(5) 0.00129(4) -0.00695(4) 0.00318(4)
Ni1 0.01966(5) 0.01508(6) 0.01422(5) 0.00028(5) -0.00243(5) 0.00084(5)
O1 0.0233(3) 0.0236(4) 0.0197(3) -0.0010(3) 0.0061(3) 0.0052(3)
O2 0.0240(3) 0.0198(4) 0.0210(4) -0.0003(3) 0.0072(3) -0.0039(3)
N1 0.0181(4) 0.0205(4) 0.0127(3) 0.0004(3) 0.0001(3) 0.0007(3)
N2 0.0182(4) 0.0182(4) 0.0138(3) -0.0009(3) 0.0010(3) 0.0026(3)
C1 0.0182(4) 0.0258(5) 0.0156(4) 0.0011(4) 0.0024(3) -0.0030(4)
C2 0.0244(5) 0.0344(7) 0.0180(5) 0.0031(4) 0.0046(4) 0.0087(5)
C3 0.0144(4) 0.0212(5) 0.0145(4) -0.0025(3) -0.0008(3) 0.0019(4)
C4 0.0165(4) 0.0163(4) 0.0177(4) -0.0001(3) 0.0002(3) 0.0013(3)
C5 0.0240(5) 0.0332(7) 0.0358(6) 0.0150(5) 0.0057(5) 0.0118(5)
C6 0.0293(5) 0.0297(6) 0.0266(5) -0.0091(5) 0.0032(5) -0.0099(5)
C7 0.0151(4) 0.0191(5) 0.0143(4) -0.0001(3) 0.0001(3) -0.0017(3)
C8 0.0216(5) 0.0274(6) 0.0229(5) -0.0036(4) 0.0073(4) -0.0035(4)
C9 0.0171(4) 0.0226(5) 0.0170(4) -0.0017(4) 0.0021(3) 0.0022(4)
C10 0.0223(4) 0.0187(5) 0.0139(4) 0.0011(3) 0.0041(3) 0.0013(4)
C11 0.0291(5) 0.0214(5) 0.0273(5) 0.0056(4) 0.0094(4) 0.0007(5)
C12 0.0452(8) 0.0274(7) 0.0310(6) 0.0139(5) 0.0107(6) 0.0122(6)
C13 0.0392(7) 0.0361(8) 0.0197(5) 0.0026(5) -0.0002(4) 0.0178(6)
C14 0.0294(5) 0.0335(7) 0.0199(5) -0.0046(5) -0.0050(4) 0.0053(5)
C15 0.0264(5) 0.0212(5) 0.0182(4) 0.0000(4) -0.0021(4) -0.0013(4)
C16 0.0187(4) 0.0180(5) 0.0133(4) 0.0001(3) 0.0035(3) 0.0024(3)
C17 0.0271(5) 0.0162(4) 0.0255(5) 0.0008(4) -0.0026(4) 0.0031(4)
C18 0.0243(5) 0.0217(6) 0.0246(5) 0.0046(4) -0.0047(4) -0.0001(4)
C19 0.0275(5) 0.0235(6) 0.0245(5) -0.0025(4) -0.0032(4) -0.0024(4)
C20 0.0357(6) 0.0163(5) 0.0312(6) -0.0036(5) -0.0033(5) 0.0042(5)
C21 0.0265(5) 0.0190(5) 0.0226(5) -0.0005(4) -0.0012(4) 0.0068(4)

loop_
_atom_type_symbol
_atom_type_description
_atom_type_scat_dispersion_real
_atom_type_scat_dispersion_imag
_atom_type_scat_source
C C 0.0033 0.0016 'International Tables Vol C Tables 4.2.6.8 and 6.1.1.4'
H H 0.0000 0.0000 'International Tables Vol C Tables 4.2.6.8 and 6.1.1.4'
Br Br -0.2901 2.4595 'International Tables Vol C Tables 4.2.6.8 and 6.1.1.4'
N N 0.0061 0.0033 'International Tables Vol C Tables 4.2.6.8 and 6.1.1.4'
Ni Ni 0.3393 1.1124 'International Tables Vol C Tables 4.2.6.8 and 6.1.1.4'
O O 0.0106 0.0060 'International Tables Vol C Tables 4.2.6.8 and 6.1.1.4'

loop_
_geom_angle_atom_site_label_1
_geom_angle_atom_site_label_2
_geom_angle_atom_site_label_3
_geom_angle
N1 Ni1 Br1 148.27(3)
N1 Ni1 N2 91.02(4)
N2 Ni1 Br1 120.71(3)
C3 O1 C2 106.87(9)
C7 O2 C8 105.10(9)
C1 N1 Ni1 123.52(7)
C3 N1 Ni1 128.43(7)
C3 N1 C1 107.96(9)
C7 N2 Ni1 128.14(7)
C7 N2 C9 107.44(9)
C9 N2 Ni1 124.05(7)
N1 C1 H1 110.2
N1 C1 C2 103.07(9)
N1 C1 C10 109.69(8)
C2 C1 H1 110.2
C10 C1 H1 110.2
C10 C1 C2 113.39(9)
O1 C2 C1 104.45(8)
O1 C2 H2A 110.9
O1 C2 H2B 110.9
C1 C2 H2A 110.9
C1 C2 H2B 110.9
H2A C2 H2B 108.9
O1 C3 C4 113.22(9)
N1 C3 O1 117.43(9)
N1 C3 C4 129.12(9)
C3 C4 C5 111.38(9)
C3 C4 C6 106.08(9)
C3 C4 C7 112.75(9)
C5 C4 C6 109.54(11)
C7 C4 C5 108.34(9)
C7 C4 C6 108.69(9)
C4 C5 H5A 109.5
C4 C5 H5B 109.5
C4 C5 H5C 109.5
H5A C5 H5B 109.5
H5A C5 H5C 109.5
H5B C5 H5C 109.5
C4 C6 H6A 109.5
C4 C6 H6B 109.5
C4 C6 H6C 109.5
H6A C6 H6B 109.5
H6A C6 H6C 109.5
H6B C6 H6C 109.5
O2 C7 C4 113.36(9)
N2 C7 O2 117.66(9)
N2 C7 C4 128.97(9)
O2 C8 H8A 111.0
O2 C8 H8B 111.0
O2 C8 C9 103.88(8)
H8A C8 H8B 109.0
C9 C8 H8A 111.0
C9 C8 H8B 111.0
N2 C9 C8 101.91(9)
N2 C9 H9 109.9
N2 C9 C16 109.32(8)
C8 C9 H9 109.9
C16 C9 C8 115.58(9)
C16 C9 H9 109.9
C11 C10 C1 121.25(10)
C11 C10 C15 118.59(11)
C15 C10 C1 120.16(10)
C10 C11 H11 119.8
C10 C11 C12 120.48(12)
C12 C11 H11 119.8
C11 C12 H12 120.0
C13 C12 C11 120.02(12)
C13 C12 H12 120.0
C12 C13 H13 119.9
C12 C13 C14 120.28(12)
C14 C13 H13 119.9
C13 C14 H14 120.3
C15 C14 C13 119.43(12)
C15 C14 H14 120.3
C10 C15 H15 119.4
C14 C15 C10 121.18(11)
C14 C15 H15 119.4
C17 C16 C9 121.14(10)
C21 C16 C9 120.36(10)
C21 C16 C17 118.47(10)
C16 C17 H17 119.7
C18 C17 C16 120.66(10)
C18 C17 H17 119.7
C17 C18 H18 120.0
C19 C18 C17 120.04(11)
C19 C18 H18 120.0
C18 C19 H19 120.2
C18 C19 C20 119.66(11)
C20 C19 H19 120.2
C19 C20 H20 119.9
C19 C20 C21 120.25(12)
C21 C20 H20 119.9
C16 C21 C20 120.83(11)
C16 C21 H21 119.6
C20 C21 H21 119.6

loop_
_geom_bond_atom_site_label_1
_geom_bond_atom_site_label_2
_geom_bond_distance
Br1 Ni1 2.2994(5)
Ni1 N1 1.9355(9)
Ni1 N2 1.9466(9)
O1 C2 1.4554(15)
O1 C3 1.3540(12)
O2 C7 1.3554(13)
O2 C8 1.4678(14)
N1 C1 1.4928(13)
N1 C3 1.2770(14)
N2 C7 1.2709(14)
N2 C9 1.5000(13)
C1 H1 1.0000
C1 C2 1.5454(17)
C1 C10 1.5115(15)
C2 H2A 0.9900
C2 H2B 0.9900
C3 C4 1.5091(15)
C4 C5 1.5387(15)
C4 C6 1.5446(16)
C4 C7 1.5118(14)
C5 H5A 0.9800
C5 H5B 0.9800
C5 H5C 0.9800
C6 H6A 0.9800
C6 H6B 0.9800
C6 H6C 0.9800
C8 H8A 0.9900
C8 H8B 0.9900
C8 C9 1.5324(17)
C9 H9 1.0000
C9 C16 1.5128(15)
C10 C11 1.3910(16)
C10 C15 1.3958(15)
C11 H11 0.9500
C11 C12 1.3978(18)
C12 H12 0.9500
C12 C13 1.380(2)
C13 H13 0.9500
C13 C14 1.3899(19)
C14 H14 0.9500
C14 C15 1.3884(16)
C15 H15 0.9500
C16 C17 1.4011(15)
C16 C21 1.3859(16)
C17 H17 0.9500
C17 C18 1.3912(16)
C18 H18 0.9500
C18 C19 1.3831(17)
C19 H19 0.9500
C19 C20 1.3873(17)
C20 H20 0.9500
C20 C21 1.3888(17)
C21 H21 0.9500

loop_
_geom_torsion_atom_site_label_1
_geom_torsion_atom_site_label_2
_geom_torsion_atom_site_label_3
_geom_torsion_atom_site_label_4
_geom_torsion
Br1 Ni1 N1 C1 -0.68(11)
Br1 Ni1 N1 C3 -176.62(6)
Br1 Ni1 N2 C7 168.04(8)
Br1 Ni1 N2 C9 -4.13(9)
Ni1 N1 C1 C2 178.61(7)
Ni1 N1 C1 C10 -60.33(11)
Ni1 N1 C3 O1 -179.62(7)
Ni1 N1 C3 C4 6.38(16)
Ni1 N2 C7 O2 -169.44(7)
Ni1 N2 C7 C4 11.47(16)
Ni1 N2 C9 C8 158.94(7)
Ni1 N2 C9 C16 -78.26(10)
O1 C3 C4 C5 53.60(12)
O1 C3 C4 C6 -65.52(11)
O1 C3 C4 C7 175.64(8)
O2 C8 C9 N2 19.32(10)
O2 C8 C9 C16 -99.10(10)
N1 Ni1 N2 C7 -12.16(9)
N1 Ni1 N2 C9 175.67(8)
N1 C1 C2 O1 3.96(10)
N1 C1 C10 C11 128.59(11)
N1 C1 C10 C15 -52.09(13)
N1 C3 C4 C5 -132.19(12)
N1 C3 C4 C6 108.69(12)
N1 C3 C4 C7 -10.15(15)
N2 Ni1 N1 C1 179.65(8)
N2 Ni1 N1 C3 3.70(9)
N2 C9 C16 C17 -71.15(13)
N2 C9 C16 C21 107.06(11)
C1 N1 C3 O1 3.94(12)
C1 N1 C3 C4 -170.07(9)
C1 C10 C11 C12 178.21(11)
C1 C10 C15 C14 -179.01(10)
C2 O1 C3 N1 -1.16(13)
C2 O1 C3 C4 173.78(8)
C2 C1 C10 C11 -116.80(12)
C2 C1 C10 C15 62.52(12)
C3 O1 C2 C1 -2.03(11)
C3 N1 C1 C2 -4.73(11)
C3 N1 C1 C10 116.33(10)
C3 C4 C7 O2 -178.40(8)
C3 C4 C7 N2 0.73(15)
C5 C4 C7 O2 -54.66(12)
C5 C4 C7 N2 124.47(12)
C6 C4 C7 O2 64.29(11)
C6 C4 C7 N2 -116.58(12)
C7 O2 C8 C9 -17.82(11)
C7 N2 C9 C8 -14.61(11)
C7 N2 C9 C16 108.19(10)
C8 O2 C7 N2 9.54(12)
C8 O2 C7 C4 -171.22(8)
C8 C9 C16 C17 43.08(13)
C8 C9 C16 C21 -138.71(11)
C9 N2 C7 O2 3.77(12)
C9 N2 C7 C4 -175.33(9)
C9 C16 C17 C18 -179.43(10)
C9 C16 C21 C20 178.92(11)
C10 C1 C2 O1 -114.55(10)
C10 C11 C12 C13 1.07(19)
C11 C10 C15 C14 0.32(17)
C11 C12 C13 C14 -0.2(2)
C12 C13 C14 C15 -0.58(19)
C13 C14 C15 C10 0.52(18)
C15 C10 C11 C12 -1.12(17)
C16 C17 C18 C19 0.35(18)
C17 C16 C21 C20 -2.82(17)
C17 C18 C19 C20 -2.56(19)
C18 C19 C20 C21 2.1(2)
C19 C20 C21 C16 0.65(19)
C21 C16 C17 C18 2.32(16)
